data_1548947
loop_
_publ_author_name
'Giri, Sovan Sundar'
'Liu, Rai-Shung'

_publ_section_title
;
 Gold-catalyzed [4+3]- and [4+2]-annulations of 3-en-1-ynamides with
 isoxazoles <i>via</i> novel 6\p-electrocyclizations of 3-azahepta trienyl
 cations.
;
_journal_issue 11
_journal_name_full 'Chemical science'
_journal_page_first 2991
_journal_page_last 2995
_journal_paper_doi 10.1039/c8sc00232k
_journal_volume 9
_journal_year 2018
_chemical_formula_moiety 'C24 H26 N2 O3 S'
_chemical_formula_sum 'C24 H26 N2 O3 S'
_chemical_formula_weight 422.53
_space_group_IT_number 14
_space_group_name_Hall '-P 2ybc'
_space_group_name_H-M_alt 'P 1 21/c 1'
_symmetry_cell_setting monoclinic
_symmetry_space_group_name_Hall '-P 2ybc'
_symmetry_space_group_name_H-M 'P 1 21/c 1'
_atom_sites_solution_hydrogens geom
_atom_sites_solution_primary direct
_atom_sites_solution_secondary difmap
_audit_creation_method SHELXL-97
_audit_update_record
;
2017-12-06 deposited with the CCDC.
2018-02-19 downloaded from the CCDC.
;
_cell_angle_alpha 90.00
_cell_angle_beta 96.8680(10)
_cell_angle_gamma 90.00
_cell_formula_units_Z 4
_cell_length_a 9.8261(4)
_cell_length_b 13.6201(5)
_cell_length_c 16.2063(5)
_cell_measurement_reflns_used 9896
_cell_measurement_temperature 200(2)
_cell_measurement_theta_max 25.022
_cell_measurement_theta_min 2.568
_cell_volume 2153.37(14)
_computing_molecular_graphics 'Ortep-3 for Windows (Farrugia, 1997)'
_computing_publication_material 'WinGX publication routines (Farrugia, 1999)'
_computing_structure_refinement 'SHELXL-97 (Sheldrick, 1997)'
_computing_structure_solution 'SHELXS-86 (Sheldrick, 1986)'
_diffrn_ambient_temperature 200(2)
_diffrn_measured_fraction_theta_full 0.993
_diffrn_measured_fraction_theta_max 0.993
_diffrn_measurement_device_type 'D8 Venture'
_diffrn_radiation_monochromator graphite
_diffrn_radiation_source 'fine-focus sealed tube'
_diffrn_radiation_type MoK\a
_diffrn_radiation_wavelength 0.71073
_diffrn_reflns_av_R_equivalents 0.0333
_diffrn_reflns_av_sigmaI/netI 0.0177
_diffrn_reflns_limit_h_max 11
_diffrn_reflns_limit_h_min -11
_diffrn_reflns_limit_k_max 16
_diffrn_reflns_limit_k_min -16
_diffrn_reflns_limit_l_max 19
_diffrn_reflns_limit_l_min -18
_diffrn_reflns_number 31582
_diffrn_reflns_theta_full 25.04
_diffrn_reflns_theta_max 25.04
_diffrn_reflns_theta_min 2.57
_exptl_absorpt_coefficient_mu 0.178
_exptl_absorpt_correction_T_max 0.9772
_exptl_absorpt_correction_T_min 0.9066
_exptl_absorpt_correction_type multi-scan
_exptl_absorpt_process_details SADABS
_exptl_crystal_colour colorless
_exptl_crystal_density_diffrn 1.303
_exptl_crystal_density_method 'not measured'
_exptl_crystal_description prism
_exptl_crystal_F_000 896
_exptl_crystal_size_max 0.56
_exptl_crystal_size_mid 0.49
_exptl_crystal_size_min 0.13
_refine_diff_density_max 0.287
_refine_diff_density_min -0.367
_refine_diff_density_rms 0.040
_refine_ls_extinction_method none
_refine_ls_goodness_of_fit_ref 1.020
_refine_ls_hydrogen_treatment constr
_refine_ls_matrix_type full
_refine_ls_number_parameters 276
_refine_ls_number_reflns 3775
_refine_ls_number_restraints 0
_refine_ls_restrained_S_all 1.020
_refine_ls_R_factor_all 0.0461
_refine_ls_R_factor_gt 0.0377
_refine_ls_shift/su_max 0.047
_refine_ls_shift/su_mean 0.000
_refine_ls_structure_factor_coef Fsqd
_refine_ls_weighting_details 'calc w=1/[\s^2^(Fo^2^)+(0.0369P)^2^+1.6109P] where P=(Fo^2^+2Fc^2^)/3'
_refine_ls_weighting_scheme calc
_refine_ls_wR_factor_gt 0.0905
_refine_ls_wR_factor_ref 0.0989
_reflns_number_gt 3246
_reflns_number_total 3775
_reflns_threshold_expression >2sigma(I)
_cod_data_source_file c8sc00232k2.cif
_cod_data_source_block d19423
_cod_depositor_comments 'Adding full bibliography for 1548943--1548948.cif.'
_cod_original_sg_symbol_H-M 'P 21/c'
_cod_database_code 1548947

loop_
_symmetry_equiv_pos_as_xyz
'x, y, z'
'-x, y+1/2, -z+1/2'
'-x, -y, -z'
'x, -y-1/2, z-1/2'

loop_
_atom_site_label
_atom_site_type_symbol
_atom_site_fract_x
_atom_site_fract_y
_atom_site_fract_z
_atom_site_U_iso_or_equiv
_atom_site_adp_type
_atom_site_occupancy
_atom_site_symmetry_multiplicity
_atom_site_calc_flag
_atom_site_refinement_flags
C1 C 0.34159(17) 0.77050(12) 0.68211(10) 0.0292(4) Uani 1 1 d .
C2 C 0.43401(19) 0.70252(14) 0.71901(12) 0.0379(4) Uani 1 1 d .
H2 H 0.5250 0.7006 0.7047 0.045 Uiso 1 1 calc R
C3 C 0.3936(2) 0.63757(14) 0.77662(12) 0.0390(4) Uani 1 1 d .
H3 H 0.4577 0.5913 0.8021 0.047 Uiso 1 1 calc R
C4 C 0.26097(19) 0.63850(14) 0.79810(11) 0.0335(4) Uani 1 1 d .
C5 C 0.2162(2) 0.56543(16) 0.85899(13) 0.0468(5) Uani 1 1 d .
H5A H 0.1159 0.5612 0.8521 0.070 Uiso 1 1 calc R
H5B H 0.2487 0.5866 0.9157 0.070 Uiso 1 1 calc R
H5C H 0.2549 0.5009 0.8488 0.070 Uiso 1 1 calc R
C6 C 0.1706(2) 0.70735(16) 0.76042(12) 0.0442(5) Uani 1 1 d .
H6 H 0.0797 0.7095 0.7747 0.053 Uiso 1 1 calc R
C7 C 0.20911(19) 0.77306(15) 0.70251(12) 0.0407(5) Uani 1 1 d .
H7 H 0.1452 0.8195 0.6770 0.049 Uiso 1 1 calc R
C8 C 0.29776(18) 0.72070(15) 0.49723(12) 0.0383(4) Uani 1 1 d .
H8A H 0.2975 0.7081 0.4377 0.057 Uiso 1 1 calc R
H8B H 0.2128 0.7544 0.5066 0.057 Uiso 1 1 calc R
H8C H 0.3041 0.6583 0.5275 0.057 Uiso 1 1 calc R
C9 C 0.54745(17) 0.75361(13) 0.50721(10) 0.0275(4) Uani 1 1 d .
C10 C 0.65297(17) 0.82782(13) 0.50559(10) 0.0284(4) Uani 1 1 d .
H10 H 0.6262 0.8942 0.4956 0.034 Uiso 1 1 calc R
C11 C 0.78683(17) 0.80610(12) 0.51770(10) 0.0269(4) Uani 1 1 d .
C12 C 0.89607(18) 0.88029(14) 0.50733(12) 0.0351(4) Uani 1 1 d .
H12A H 0.9516 0.8576 0.4647 0.053 Uiso 1 1 calc R
H12B H 0.9547 0.8885 0.5602 0.053 Uiso 1 1 calc R
H12C H 0.8533 0.9433 0.4903 0.053 Uiso 1 1 calc R
C13 C 0.83511(17) 0.70325(12) 0.54180(10) 0.0274(4) Uani 1 1 d .
H13 H 0.9375 0.7055 0.5477 0.033 Uiso 1 1 calc R
C14 C 0.79682(16) 0.66742(13) 0.62531(10) 0.0277(4) Uani 1 1 d .
C15 C 0.80598(18) 0.73179(14) 0.69229(11) 0.0346(4) Uani 1 1 d .
H15 H 0.8246 0.7993 0.6839 0.042 Uiso 1 1 calc R
C16 C 0.7883(2) 0.69869(16) 0.77121(11) 0.0418(5) Uani 1 1 d .
H16 H 0.7956 0.7435 0.8165 0.050 Uiso 1 1 calc R
C17 C 0.76033(19) 0.60139(17) 0.78438(12) 0.0430(5) Uani 1 1 d .
H17 H 0.7494 0.5786 0.8386 0.052 Uiso 1 1 calc R
C18 C 0.7483(2) 0.53750(16) 0.71837(12) 0.0450(5) Uani 1 1 d .
H18 H 0.7271 0.4705 0.7269 0.054 Uiso 1 1 calc R
C19 C 0.7668(2) 0.57007(14) 0.63916(12) 0.0382(4) Uani 1 1 d .
H19 H 0.7588 0.5250 0.5941 0.046 Uiso 1 1 calc R
C20 C 0.79164(18) 0.63733(12) 0.46761(10) 0.0286(4) Uani 1 1 d .
C21 C 0.9071(2) 0.59602(14) 0.42700(12) 0.0379(4) Uani 1 1 d .
C22 C 0.8887(3) 0.5201(3) 0.3610(2) 0.1034(14) Uani 1 1 d .
H22A H 0.8493 0.5503 0.3087 0.155 Uiso 1 1 calc R
H22B H 0.8268 0.4688 0.3769 0.155 Uiso 1 1 calc R
H22C H 0.9778 0.4910 0.3539 0.155 Uiso 1 1 calc R
C23 C 0.65648(19) 0.62396(13) 0.44172(11) 0.0337(4) Uani 1 1 d .
C24 C 0.5931(2) 0.5623(2) 0.36964(17) 0.0741(9) Uani 1 1 d .
H24A H 0.6324 0.5812 0.3191 0.111 Uiso 1 1 calc R
H24B H 0.4938 0.5730 0.3615 0.111 Uiso 1 1 calc R
H24C H 0.6121 0.4928 0.3816 0.111 Uiso 1 1 calc R
N1 N 0.41659(14) 0.78308(11) 0.52723(9) 0.0307(3) Uani 1 1 d .
N2 N 0.55149(15) 0.66442(11) 0.48129(9) 0.0317(3) Uani 1 1 d .
O1 O 0.52246(14) 0.89519(10) 0.63858(8) 0.0415(3) Uani 1 1 d .
O2 O 0.27923(14) 0.91563(10) 0.58273(9) 0.0453(4) Uani 1 1 d .
O3 O 1.02204(17) 0.62313(16) 0.44849(14) 0.0899(7) Uani 1 1 d .
S1 S 0.39336(5) 0.85276(3) 0.60797(3) 0.03225(14) Uani 1 1 d .

loop_
_atom_site_aniso_label
_atom_site_aniso_U_11
_atom_site_aniso_U_22
_atom_site_aniso_U_33
_atom_site_aniso_U_23
_atom_site_aniso_U_13
_atom_site_aniso_U_12
C1 0.0306(9) 0.0279(9) 0.0291(9) -0.0020(7) 0.0035(7) 0.0016(7)
C2 0.0286(9) 0.0416(11) 0.0440(11) 0.0060(9) 0.0068(8) 0.0048(8)
C3 0.0379(10) 0.0391(11) 0.0399(10) 0.0065(8) 0.0047(8) 0.0085(8)
C4 0.0393(10) 0.0346(10) 0.0273(9) -0.0042(7) 0.0069(7) -0.0019(8)
C5 0.0568(13) 0.0471(12) 0.0389(11) 0.0037(9) 0.0162(9) -0.0015(10)
C6 0.0322(10) 0.0553(13) 0.0470(11) 0.0074(10) 0.0130(9) 0.0045(9)
C7 0.0313(10) 0.0463(12) 0.0448(11) 0.0077(9) 0.0055(8) 0.0102(9)
C8 0.0301(9) 0.0429(11) 0.0408(10) -0.0030(9) 0.0001(8) -0.0057(8)
C9 0.0281(8) 0.0314(9) 0.0225(8) 0.0020(7) 0.0007(7) -0.0010(7)
C10 0.0340(9) 0.0257(9) 0.0257(8) 0.0013(7) 0.0039(7) -0.0016(7)
C11 0.0327(9) 0.0274(9) 0.0209(8) -0.0025(7) 0.0039(6) -0.0033(7)
C12 0.0338(9) 0.0337(10) 0.0376(10) 0.0014(8) 0.0040(8) -0.0057(8)
C13 0.0276(8) 0.0287(9) 0.0260(8) -0.0015(7) 0.0030(7) -0.0009(7)
C14 0.0242(8) 0.0322(9) 0.0263(8) 0.0026(7) 0.0008(6) 0.0025(7)
C15 0.0364(10) 0.0379(10) 0.0289(9) -0.0019(8) 0.0016(7) -0.0032(8)
C16 0.0406(11) 0.0587(13) 0.0256(9) -0.0027(9) 0.0019(8) -0.0031(10)
C17 0.0368(10) 0.0630(14) 0.0284(9) 0.0130(9) 0.0010(8) 0.0002(10)
C18 0.0500(12) 0.0410(11) 0.0439(11) 0.0150(9) 0.0047(9) -0.0003(9)
C19 0.0469(11) 0.0327(10) 0.0349(10) 0.0024(8) 0.0047(8) 0.0024(8)
C20 0.0356(9) 0.0243(9) 0.0264(8) -0.0002(7) 0.0056(7) -0.0003(7)
C21 0.0389(11) 0.0385(11) 0.0370(10) -0.0053(8) 0.0068(8) 0.0031(8)
C22 0.0498(15) 0.153(3) 0.104(2) -0.091(2) -0.0067(15) 0.0305(18)
C23 0.0377(10) 0.0310(9) 0.0330(9) -0.0075(8) 0.0069(8) -0.0046(8)
C24 0.0458(13) 0.097(2) 0.0808(18) -0.0609(16) 0.0113(12) -0.0159(13)
N1 0.0278(7) 0.0328(8) 0.0313(8) -0.0020(6) 0.0026(6) -0.0020(6)
N2 0.0304(8) 0.0322(8) 0.0322(8) -0.0047(6) 0.0035(6) -0.0044(6)
O1 0.0457(8) 0.0380(7) 0.0420(7) -0.0099(6) 0.0104(6) -0.0122(6)
O2 0.0501(8) 0.0365(7) 0.0508(8) 0.0096(6) 0.0124(6) 0.0162(6)
O3 0.0414(9) 0.1131(16) 0.1207(17) -0.0771(14) 0.0327(10) -0.0198(10)
S1 0.0356(3) 0.0267(2) 0.0351(3) 0.00053(18) 0.00676(18) 0.00166(18)

loop_
_atom_type_symbol
_atom_type_description
_atom_type_scat_dispersion_real
_atom_type_scat_dispersion_imag
_atom_type_scat_source
C C 0.0033 0.0016 'International Tables Vol C Tables 4.2.6.8 and 6.1.1.4'
H H 0.0000 0.0000 'International Tables Vol C Tables 4.2.6.8 and 6.1.1.4'
N N 0.0061 0.0033 'International Tables Vol C Tables 4.2.6.8 and 6.1.1.4'
O O 0.0106 0.0060 'International Tables Vol C Tables 4.2.6.8 and 6.1.1.4'
S S 0.1246 0.1234 'International Tables Vol C Tables 4.2.6.8 and 6.1.1.4'

loop_
_geom_angle_atom_site_label_1
_geom_angle_atom_site_label_2
_geom_angle_atom_site_label_3
_geom_angle
C7 C1 C2 120.18(17)
C7 C1 S1 120.29(14)
C2 C1 S1 119.52(13)
C3 C2 C1 119.70(17)
C3 C2 H2 120.2
C1 C2 H2 120.2
C2 C3 C4 121.25(17)
C2 C3 H3 119.4
C4 C3 H3 119.4
C6 C4 C3 117.91(17)
C6 C4 C5 121.07(17)
C3 C4 C5 121.01(17)
C4 C5 H5A 109.5
C4 C5 H5B 109.5
H5A C5 H5B 109.5
C4 C5 H5C 109.5
H5A C5 H5C 109.5
H5B C5 H5C 109.5
C7 C6 C4 121.72(18)
C7 C6 H6 119.1
C4 C6 H6 119.1
C1 C7 C6 119.24(17)
C1 C7 H7 120.4
C6 C7 H7 120.4
N1 C8 H8A 109.5
N1 C8 H8B 109.5
H8A C8 H8B 109.5
N1 C8 H8C 109.5
H8A C8 H8C 109.5
H8B C8 H8C 109.5
N2 C9 N1 113.89(15)
N2 C9 C10 126.98(16)
N1 C9 C10 118.40(15)
C11 C10 C9 122.34(16)
C11 C10 H10 118.8
C9 C10 H10 118.8
C10 C11 C12 122.60(16)
C10 C11 C13 120.90(15)
C12 C11 C13 116.49(15)
C11 C12 H12A 109.5
C11 C12 H12B 109.5
H12A C12 H12B 109.5
C11 C12 H12C 109.5
H12A C12 H12C 109.5
H12B C12 H12C 109.5
C11 C13 C20 107.01(13)
C11 C13 C14 114.90(14)
C20 C13 C14 115.87(14)
C11 C13 H13 106.1
C20 C13 H13 106.1
C14 C13 H13 106.1
C19 C14 C15 118.25(16)
C19 C14 C13 122.02(16)
C15 C14 C13 119.39(15)
C16 C15 C14 120.79(18)
C16 C15 H15 119.6
C14 C15 H15 119.6
C17 C16 C15 120.39(19)
C17 C16 H16 119.8
C15 C16 H16 119.8
C18 C17 C16 119.34(18)
C18 C17 H17 120.3
C16 C17 H17 120.3
C17 C18 C19 120.56(19)
C17 C18 H18 119.7
C19 C18 H18 119.7
C14 C19 C18 120.66(18)
C14 C19 H19 119.7
C18 C19 H19 119.7
C23 C20 C21 125.62(16)
C23 C20 C13 119.74(15)
C21 C20 C13 114.57(15)
O3 C21 C22 116.98(19)
O3 C21 C20 119.75(17)
C22 C21 C20 123.27(18)
C21 C22 H22A 109.5
C21 C22 H22B 109.5
H22A C22 H22B 109.5
C21 C22 H22C 109.5
H22A C22 H22C 109.5
H22B C22 H22C 109.5
C20 C23 N2 123.82(16)
C20 C23 C24 127.69(17)
N2 C23 C24 108.46(16)
C23 C24 H24A 109.5
C23 C24 H24B 109.5
H24A C24 H24B 109.5
C23 C24 H24C 109.5
H24A C24 H24C 109.5
H24B C24 H24C 109.5
C9 N1 C8 117.59(14)
C9 N1 S1 123.84(11)
C8 N1 S1 114.31(12)
C9 N2 C23 125.26(15)
O1 S1 O2 119.36(9)
O1 S1 N1 107.83(8)
O2 S1 N1 107.13(8)
O1 S1 C1 109.72(8)
O2 S1 C1 107.17(8)
N1 S1 C1 104.65(8)

loop_
_geom_bond_atom_site_label_1
_geom_bond_atom_site_label_2
_geom_bond_distance
C1 C7 1.381(3)
C1 C2 1.382(2)
C1 S1 1.7617(18)
C2 C3 1.379(3)
C2 H2 0.9500
C3 C4 1.389(3)
C3 H3 0.9500
C4 C6 1.382(3)
C4 C5 1.504(3)
C5 H5A 0.9800
C5 H5B 0.9800
C5 H5C 0.9800
C6 C7 1.382(3)
C6 H6 0.9500
C7 H7 0.9500
C8 N1 1.478(2)
C8 H8A 0.9800
C8 H8B 0.9800
C8 H8C 0.9800
C9 N2 1.288(2)
C9 N1 1.421(2)
C9 C10 1.451(2)
C10 C11 1.340(2)
C10 H10 0.9500
C11 C12 1.498(2)
C11 C13 1.515(2)
C12 H12A 0.9800
C12 H12B 0.9800
C12 H12C 0.9800
C13 C20 1.520(2)
C13 C14 1.527(2)
C13 H13 1.0000
C14 C19 1.382(3)
C14 C15 1.390(2)
C15 C16 1.386(3)
C15 H15 0.9500
C16 C17 1.375(3)
C16 H16 0.9500
C17 C18 1.373(3)
C17 H17 0.9500
C18 C19 1.391(3)
C18 H18 0.9500
C19 H19 0.9500
C20 C23 1.356(2)
C20 C21 1.489(2)
C21 O3 1.199(2)
C21 C22 1.483(3)
C22 H22A 0.9800
C22 H22B 0.9800
C22 H22C 0.9800
C23 N2 1.392(2)
C23 C24 1.511(3)
C24 H24A 0.9800
C24 H24B 0.9800
C24 H24C 0.9800
N1 S1 1.6542(15)
O1 S1 1.4278(14)
O2 S1 1.4313(14)
